data_7043889
loop_
_publ_author_name
'Rodr\'iguez-Hemida, Sabina'
'Evangelio, Emi'
'Rubio-Martinez, Marta'
'Imaz, Inhar'
'Verdaguer, Albert'
'Juanhuix, Jordi'
'Maspoch, Daniel'

_publ_section_title
;
 Leucine zipper motif inspiration: a two-dimensional Leucine Velcro-like
 array in peptide coordination polymers generates hydrophobicity
;
_journal_name_full 'Dalton Trans.'
_journal_paper_doi 10.1039/C7DT02153D
_journal_year 2017
_chemical_absolute_configuration syn
_chemical_formula_sum 'C10 H16 N2 O5 Zn'
_chemical_formula_weight 309.62
_chemical_name_systematic
;
 ?
;
_space_group_crystal_system orthorhombic
_space_group_IT_number 19
_space_group_name_Hall 'P 2ac 2ab'
_space_group_name_H-M_alt 'P 21 21 21'
_symmetry_space_group_name_Hall 'P 2ac 2ab'
_symmetry_space_group_name_H-M 'P 21 21 21'
_atom_sites_solution_hydrogens mixed
_audit_creation_method SHELXL-2013
_audit_update_record
;
2017-06-20 deposited with the CCDC.
2017-07-27 downloaded from the CCDC.
;
_cell_angle_alpha 90
_cell_angle_beta 90
_cell_angle_gamma 90
_cell_formula_units_Z 4
_cell_length_a 7.590(3)
_cell_length_b 11.390(2)
_cell_length_c 13.990(10)
_cell_measurement_reflns_used 2461
_cell_measurement_temperature 100(2)
_cell_measurement_theta_max 20
_cell_measurement_theta_min 1
_cell_volume 1209.4(10)
_computing_cell_refinement 'XDS (Kabsch, 1993)'
_computing_data_collection 'MD2M MAATEL'
_computing_data_reduction 'XDS (Kabsch, 1993)'
_computing_molecular_graphics 'Diamond (brandenburg, 1996'
_computing_publication_material 'Platon (Spek, 2009)'
_computing_structure_refinement 'SHELXL-2013 (Sheldrick, 2013)'
_computing_structure_solution 'SHELXS-2013 (Sheldrick, 2013)'
_diffrn_ambient_temperature 100(2)
_diffrn_measured_fraction_theta_full 0.992
_diffrn_measured_fraction_theta_max 0.909
_diffrn_measurement_device_type synchrotron
_diffrn_radiation_type synchrotron
_diffrn_radiation_wavelength 0.82653
_diffrn_reflns_av_R_equivalents 0.0585
_diffrn_reflns_av_unetI/netI 0.0465
_diffrn_reflns_Laue_measured_fraction_full 0.992
_diffrn_reflns_Laue_measured_fraction_max 0.909
_diffrn_reflns_limit_h_max 9
_diffrn_reflns_limit_h_min -9
_diffrn_reflns_limit_k_max 14
_diffrn_reflns_limit_k_min -14
_diffrn_reflns_limit_l_max 18
_diffrn_reflns_limit_l_min -18
_diffrn_reflns_number 14943
_diffrn_reflns_point_group_measured_fraction_full 0.993
_diffrn_reflns_point_group_measured_fraction_max 0.900
_diffrn_reflns_theta_full 29.730
_diffrn_reflns_theta_max 33.730
_diffrn_reflns_theta_min 2.682
_exptl_absorpt_correction_type none
_exptl_crystal_colour colourless
_exptl_crystal_description prism
_exptl_crystal_F_000 640
_exptl_crystal_size_max 0.08
_exptl_crystal_size_mid 0.08
_exptl_crystal_size_min 0.06
_refine_diff_density_max 0.635
_refine_diff_density_min -0.619
_refine_diff_density_rms 0.129
_refine_ls_abs_structure_details
;
 Flack x determined using 1090 quotients [(I+)-(I-)]/[(I+)+(I-)]
 (Parsons and Flack (2004), Acta Cryst. A60, s61).
;
_refine_ls_abs_structure_Flack 0.080(6)
_refine_ls_extinction_coef 0.023(4)
_refine_ls_extinction_expression Fc^*^=kFc[1+0.001xFc^2^\l^3^/sin(2\q)]^-1/4^
_refine_ls_extinction_method SHELXL
_refine_ls_goodness_of_fit_ref 1.072
_refine_ls_hydrogen_treatment mixed
_refine_ls_matrix_type full
_refine_ls_number_parameters 178
_refine_ls_number_reflns 2771
_refine_ls_number_restraints 5
_refine_ls_restrained_S_all 1.072
_refine_ls_R_factor_all 0.0418
_refine_ls_R_factor_gt 0.0409
_refine_ls_shift/su_max 0.000
_refine_ls_shift/su_mean 0.000
_refine_ls_structure_factor_coef Fsqd
_refine_ls_weighting_details
;
 w=1/[\s^2^(Fo^2^)+(0.0682P)^2^+0.4939P]
 where P=(Fo^2^+2Fc^2^)/3
;
_refine_ls_weighting_scheme calc
_refine_ls_wR_factor_gt 0.1066
_refine_ls_wR_factor_ref 0.1082
_reflns_Friedel_coverage 0.713
_reflns_Friedel_fraction_full 0.994
_reflns_Friedel_fraction_max 0.887
_reflns_number_gt 2690
_reflns_number_total 2771
_reflns_threshold_expression 'I > 2\s(I)'
_cod_data_source_file c7dt02153d2.cif
_cod_data_source_block 2
_cod_database_code 7043889
_shelx_space_group_comment
;
The symmetry employed for this shelxl refinement is uniquely defined
by the following loop, which should always be used as a source of
symmetry information in preference to the above space-group names.
They are only intended as comments.
;
_shelxl_version_number 2013-2

loop_
_space_group_symop_operation_xyz
'x, y, z'
'-x+1/2, -y, z+1/2'
'x+1/2, -y+1/2, -z'
'-x, y+1/2, -z+1/2'

loop_
_atom_site_label
_atom_site_type_symbol
_atom_site_fract_x
_atom_site_fract_y
_atom_site_fract_z
_atom_site_U_iso_or_equiv
_atom_site_adp_type
_atom_site_occupancy
_atom_site_site_symmetry_order
_atom_site_calc_flag
_atom_site_refinement_flags_posn
_atom_site_refinement_flags_adp
Zn1 Zn 0.92407(7) 0.53045(4) 0.58053(3) 0.0328(2) Uani 1 1 d . .
O1 O 1.4048(4) 0.6238(3) 1.0815(2) 0.0369(7) Uani 1 1 d . .
O2 O 1.3414(5) 0.4670(3) 0.9995(2) 0.0415(7) Uani 1 1 d . .
O3 O 0.9149(7) 0.3841(3) 0.9788(3) 0.0579(11) Uani 1 1 d . .
O4 O 0.7724(5) 0.5487(3) 1.0162(3) 0.0422(8) Uani 1 1 d . .
O5 O 0.9454(4) 0.5280(3) 0.7261(2) 0.0350(6) Uani 1 1 d . .
N1 N 0.9409(5) 0.6472(3) 0.8546(3) 0.0320(7) Uani 1 1 d D .
N2 N 0.8613(5) 0.7039(4) 0.6044(3) 0.0345(8) Uani 1 1 d D .
C1 C 1.3069(6) 0.5701(4) 1.0239(3) 0.0327(9) Uani 1 1 d . .
C2 C 1.1499(6) 0.6353(4) 0.9852(3) 0.0348(9) Uani 1 1 d . .
H2A H 1.1929 0.7053 0.9504 0.042 Uiso 1 1 calc R U
H2B H 1.0787 0.6635 1.0399 0.042 Uiso 1 1 calc R U
C3 C 1.0287(5) 0.5652(4) 0.9179(3) 0.0316(8) Uani 1 1 d . .
H3 H 1.1029 0.5112 0.8785 0.038 Uiso 1 1 calc R U
C4 C 0.8953(6) 0.4911(4) 0.9753(3) 0.0324(8) Uani 1 1 d . .
C5 C 0.9100(5) 0.6245(4) 0.7636(3) 0.0306(8) Uani 1 1 d . .
C6 C 0.8165(6) 0.7201(4) 0.7064(3) 0.0321(9) Uani 1 1 d . .
H6 H 0.8531 0.7997 0.7289 0.038 Uiso 1 1 calc R U
C7 C 0.6186(6) 0.7006(4) 0.7238(4) 0.0373(9) Uani 1 1 d . .
H7A H 0.5870 0.6225 0.6978 0.045 Uiso 1 1 calc R U
H7B H 0.5990 0.6976 0.7937 0.045 Uiso 1 1 calc R U
C8 C 0.4911(7) 0.7904(5) 0.6818(4) 0.0432(11) Uani 1 1 d . .
H8 H 0.5114 0.7950 0.6113 0.052 Uiso 1 1 calc R U
C9 C 0.3048(8) 0.7470(7) 0.6989(7) 0.0684(19) Uani 1 1 d . .
H9A H 0.2880 0.7317 0.7673 0.103 Uiso 1 1 calc R U
H9B H 0.2855 0.6744 0.6628 0.103 Uiso 1 1 calc R U
H9C H 0.2206 0.8068 0.6778 0.103 Uiso 1 1 calc R U
C10 C 0.5164(9) 0.9120(5) 0.7241(5) 0.0544(14) Uani 1 1 d . .
H10A H 0.6376 0.9382 0.7127 0.082 Uiso 1 1 calc R U
H10B H 0.4939 0.9094 0.7930 0.082 Uiso 1 1 calc R U
H10C H 0.4342 0.9669 0.6938 0.082 Uiso 1 1 calc R U
H1A H 0.909(8) 0.714(3) 0.871(4) 0.038(14) Uiso 1 1 d D .
H2C H 0.921(6) 0.757(3) 0.587(3) 0.025(11) Uiso 1 1 d D .
H2D H 0.777(8) 0.729(7) 0.576(6) 0.07(2) Uiso 1 1 d D .

loop_
_atom_site_aniso_label
_atom_site_aniso_U_11
_atom_site_aniso_U_22
_atom_site_aniso_U_33
_atom_site_aniso_U_23
_atom_site_aniso_U_13
_atom_site_aniso_U_12
Zn1 0.0290(3) 0.0384(3) 0.0310(3) -0.0036(2) -0.00012(19) 0.00234(19)
O1 0.0317(14) 0.0391(15) 0.0399(15) 0.0005(13) -0.0057(14) 0.0030(12)
O2 0.0398(17) 0.0408(17) 0.0438(17) -0.0075(15) -0.0109(14) 0.0061(14)
O3 0.066(2) 0.0359(18) 0.072(3) 0.0062(17) 0.036(2) 0.0037(19)
O4 0.0371(16) 0.0367(16) 0.0529(18) 0.0069(15) 0.0129(14) 0.0021(13)
O5 0.0360(15) 0.0370(15) 0.0320(14) -0.0031(12) -0.0016(11) 0.0053(14)
N1 0.0315(17) 0.0349(17) 0.0296(16) -0.0013(14) -0.0012(15) 0.0048(15)
N2 0.0323(18) 0.0402(19) 0.0311(18) 0.0017(15) 0.0018(15) -0.0027(15)
C1 0.0285(18) 0.036(2) 0.0333(19) 0.0064(17) 0.0022(16) 0.0039(15)
C2 0.0297(19) 0.038(2) 0.037(2) -0.0008(18) -0.0061(17) 0.0034(16)
C3 0.0287(18) 0.0353(18) 0.0307(18) -0.0020(17) 0.0014(15) 0.0022(14)
C4 0.0298(19) 0.038(2) 0.0296(17) 0.0011(16) 0.0001(15) 0.0010(15)
C5 0.0229(17) 0.0382(19) 0.0308(18) 0.0000(15) 0.0044(16) -0.0001(15)
C6 0.029(2) 0.037(2) 0.031(2) 0.0026(17) 0.0005(16) 0.0015(16)
C7 0.032(2) 0.039(2) 0.041(2) 0.0029(18) 0.0023(17) 0.0040(16)
C8 0.036(2) 0.053(3) 0.041(2) 0.002(2) 0.001(2) 0.008(2)
C9 0.036(3) 0.072(4) 0.097(6) 0.010(4) -0.006(3) 0.008(3)
C10 0.059(3) 0.048(3) 0.056(3) -0.001(3) 0.006(3) 0.018(3)

loop_
_atom_type_symbol
_atom_type_description
_atom_type_scat_dispersion_real
_atom_type_scat_dispersion_imag
_atom_type_scat_source
C C 0.0050 0.0020 'Calculated using XDISP in WinGX (Farrugia, 1999)'
H H 0.0000 0.0000 'Calculated using XDISP in WinGX (Farrugia, 1999)'
N N 0.0090 0.0050 'Calculated using XDISP in WinGX (Farrugia, 1999)'
O O 0.0150 0.0080 'Calculated using XDISP in WinGX (Farrugia, 1999)'
Zn Zn 0.1510 1.8620 'Calculated using XDISP in WinGX (Farrugia, 1999)'

loop_
_geom_angle_atom_site_label_1
_geom_angle_atom_site_label_2
_geom_angle_atom_site_label_3
_geom_angle
_geom_angle_site_symmetry_1
_geom_angle_site_symmetry_3
O4 Zn1 O5 120.74(15) 2_664 .
O4 Zn1 N2 109.85(15) 2_664 .
O5 Zn1 N2 82.49(14) . .
O4 Zn1 O2 113.69(16) 2_664 2_764
O5 Zn1 O2 117.94(14) . 2_764
N2 Zn1 O2 105.60(15) . 2_764
O4 Zn1 O1 94.89(13) 2_664 2_764
O5 Zn1 O1 86.35(12) . 2_764
N2 Zn1 O1 155.21(14) . 2_764
O2 Zn1 O1 60.85(13) 2_764 2_764
C1 O1 Zn1 87.5(3) . 2_765
C1 O2 Zn1 91.0(3) . 2_765
C4 O4 Zn1 121.7(3) . 2_665
C5 O5 Zn1 113.0(3) . .
C5 N1 C3 123.0(4) . .
C6 N2 Zn1 109.2(3) . .
O2 C1 O1 120.6(4) . .
O2 C1 C2 122.1(4) . .
O1 C1 C2 117.3(4) . .
O2 C1 Zn1 58.6(2) . 2_765
O1 C1 Zn1 62.0(2) . 2_765
C2 C1 Zn1 176.5(3) . 2_765
C1 C2 C3 115.9(4) . .
N1 C3 C2 108.3(3) . .
N1 C3 C4 111.6(3) . .
C2 C3 C4 111.0(4) . .
O3 C4 O4 125.5(4) . .
O3 C4 C3 119.0(4) . .
O4 C4 C3 115.6(4) . .
O5 C5 N1 122.7(4) . .
O5 C5 C6 120.6(4) . .
N1 C5 C6 116.6(4) . .
N2 C6 C5 108.1(3) . .
N2 C6 C7 111.1(4) . .
C5 C6 C7 105.6(4) . .
C8 C7 C6 117.5(4) . .
C9 C8 C10 110.8(5) . .
C9 C8 C7 108.2(5) . .
C10 C8 C7 112.4(5) . .

loop_
_geom_bond_atom_site_label_1
_geom_bond_atom_site_label_2
_geom_bond_distance
_geom_bond_site_symmetry_2
Zn1 O4 1.961(3) 2_664
Zn1 O5 2.043(3) .
Zn1 N2 2.060(4) .
Zn1 O2 2.110(3) 2_764
Zn1 O1 2.185(3) 2_764
O1 C1 1.255(6) .
O1 Zn1 2.185(3) 2_765
O2 C1 1.251(6) .
O2 Zn1 2.110(3) 2_765
O3 C4 1.229(6) .
O4 C4 1.276(6) .
O4 Zn1 1.961(3) 2_665
O5 C5 1.247(5) .
N1 C5 1.321(6) .
N1 C3 1.449(6) .
N2 C6 1.478(6) .
C1 C2 1.504(6) .
C1 Zn1 2.472(4) 2_765
C2 C3 1.539(6) .
C3 C4 1.543(6) .
C5 C6 1.526(6) .
C6 C7 1.538(6) .
C7 C8 1.525(7) .
C8 C9 1.517(9) .
C8 C10 1.518(8) .

loop_
_geom_hbond_atom_site_label_D
_geom_hbond_atom_site_label_H
_geom_hbond_atom_site_label_A
_geom_hbond_distance_DH
_geom_hbond_distance_HA
_geom_hbond_distance_DA
_geom_hbond_angle_DHA
_geom_hbond_site_symmetry_A
N2 H2C O3 0.793(19) 2.12(2) 2.908(6) 172(5) 4_756
N1 H1A O1 0.83(3) 1.97(3) 2.771(5) 164(6) 3_467
N2 H2C O3 0.793(19) 2.12(2) 2.908(6) 172(5) 4_756
N1 H1A O1 0.83(3) 1.97(3) 2.771(5) 164(6) 3_467
